data_4512923
loop_
_publ_author_name
'Yahsi, Yasemin'
'Gungor, Elif'
'Kara, Hulya'

_publ_section_title
;
 Chlorometallate-Pyridinium Boronic Acid Salts for Crystal Engineering:
 Synthesis of One-, Two-, and Three-Dimensional Hydrogen Bond Networks
;
_journal_issue 6
_journal_name_full 'Crystal Growth &amp; Design'
_journal_page_first 2652
_journal_paper_doi 10.1021/cg501769b
_journal_volume 15
_journal_year 2015
_chemical_formula_sum 'C10 H14 B2 Cd Cl4 N2 O4'
_chemical_formula_weight 502.05
_chemical_name_systematic
; 
 ? 
;
_space_group_IT_number 2
_symmetry_cell_setting triclinic
_symmetry_space_group_name_Hall '-P 1'
_symmetry_space_group_name_H-M 'P -1'
_atom_sites_solution_hydrogens geom
_atom_sites_solution_primary direct
_atom_sites_solution_secondary difmap
_audit_creation_method SHELXL-97
_cell_angle_alpha 95.14(2)
_cell_angle_beta 103.63(2)
_cell_angle_gamma 107.873(13)
_cell_formula_units_Z 2
_cell_length_a 6.9892(15)
_cell_length_b 9.0375(18)
_cell_length_c 14.408(3)
_cell_measurement_reflns_used 5980
_cell_measurement_temperature 100(2)
_cell_measurement_theta_max 27.483
_cell_measurement_theta_min 2.405
_cell_volume 828.8(3)
_computing_cell_refinement 'SAINT (Bruker, 2002)'
_computing_data_collection 'SMART (Bruker, 2002)'
_computing_data_reduction 'SHELXTL (Bruker, 2002)'
_computing_molecular_graphics SHELXTL
_computing_publication_material SHELXTL
_computing_structure_refinement SHELXTL
_computing_structure_solution SHELXTL
_diffrn_ambient_temperature 100(2)
_diffrn_measured_fraction_theta_full 0.987
_diffrn_measured_fraction_theta_max 0.987
_diffrn_measurement_device_type 'Bruker SMART APEX CCD area-detector'
_diffrn_measurement_method 'phi and omega scans'
_diffrn_radiation_monochromator graphite
_diffrn_radiation_source 'fine-focus sealed tube'
_diffrn_radiation_type MoK\a
_diffrn_radiation_wavelength 0.71073
_diffrn_reflns_av_R_equivalents 0.0392
_diffrn_reflns_av_sigmaI/netI 0.0501
_diffrn_reflns_limit_h_max 9
_diffrn_reflns_limit_h_min -8
_diffrn_reflns_limit_k_max 11
_diffrn_reflns_limit_k_min -11
_diffrn_reflns_limit_l_max 18
_diffrn_reflns_limit_l_min -18
_diffrn_reflns_number 9029
_diffrn_reflns_theta_full 27.48
_diffrn_reflns_theta_max 27.48
_diffrn_reflns_theta_min 2.40
_exptl_absorpt_coefficient_mu 1.978
_exptl_absorpt_correction_T_max 0.888
_exptl_absorpt_correction_T_min 0.789
_exptl_absorpt_correction_type multi-scan
_exptl_absorpt_process_details '(SADABS; Sheldrick, 2003)'
_exptl_crystal_colour white
_exptl_crystal_density_diffrn 2.012
_exptl_crystal_density_method 'not measured'
_exptl_crystal_description block
_exptl_crystal_F_000 492
_exptl_crystal_size_max 0.2
_exptl_crystal_size_mid 0.1
_exptl_crystal_size_min 0.06
_refine_diff_density_max 0.959
_refine_diff_density_min -0.773
_refine_diff_density_rms 0.102
_refine_ls_extinction_method none
_refine_ls_goodness_of_fit_ref 1.046
_refine_ls_hydrogen_treatment mixed
_refine_ls_matrix_type full
_refine_ls_number_parameters 218
_refine_ls_number_reflns 3746
_refine_ls_number_restraints 2
_refine_ls_restrained_S_all 1.046
_refine_ls_R_factor_all 0.0276
_refine_ls_R_factor_gt 0.0250
_refine_ls_shift/su_max 0.001
_refine_ls_shift/su_mean 0.000
_refine_ls_structure_factor_coef Fsqd
_refine_ls_weighting_details 'calc w=1/[\s^2^(Fo^2^)+(0.0072P)^2^+0.0000P] where P=(Fo^2^+2Fc^2^)/3'
_refine_ls_weighting_scheme calc
_refine_ls_wR_factor_gt 0.0578
_refine_ls_wR_factor_ref 0.0592
_reflns_number_gt 3492
_reflns_number_total 3746
_reflns_threshold_expression >2sigma(I)
_cod_data_source_file cg501769b_si_001.cif
_cod_data_source_block 5
_cod_depositor_comments
;
The following automatic conversions were performed:

'_symmetry_cell_setting' value 'Triclinic' changed to 'triclinic'
according to
/usr/data/users/saulius/crontab/automatic-downloads/rss-feeds/ACS/lib/dictionaries/cif_core.dic
dictionary named 'cif_core.dic' version 2.4.2 from 2011-04-26.

Automatic conversion script
Id: cif_fix_values 3271 2015-04-21 07:52:19Z andrius 

 Adding full bibliography for 4512919--4512925.cif.
;
_cod_original_sg_symbol_H-M P-1
_cod_database_code 4512923

loop_
_symmetry_equiv_pos_as_xyz
'x, y, z'
'-x, -y, -z'

loop_
_atom_site_label
_atom_site_type_symbol
_atom_site_fract_x
_atom_site_fract_y
_atom_site_fract_z
_atom_site_U_iso_or_equiv
_atom_site_adp_type
_atom_site_occupancy
_atom_site_symmetry_multiplicity
_atom_site_calc_flag
_atom_site_refinement_flags
Cd1 Cd 0.25241(2) 0.564047(18) 0.447562(10) 0.01037(6) Uani 1 1 d .
Cl1 Cl 0.16210(8) 0.56760(6) 0.61903(4) 0.01156(11) Uani 1 1 d .
Cl4 Cl 0.33347(8) 0.30115(6) 0.47486(4) 0.01157(11) Uani 1 1 d .
Cl3 Cl 0.27236(9) 0.50876(6) 0.27109(4) 0.01443(12) Uani 1 1 d .
Cl2 Cl 0.23930(9) 0.84359(6) 0.44253(4) 0.01412(12) Uani 1 1 d .
B1 B 0.7673(4) 0.6446(3) 0.14125(18) 0.0137(5) Uani 1 1 d .
O2 O 0.7605(3) 0.66650(19) 0.04922(11) 0.0179(4) Uani 1 1 d .
H2 H 0.7528 0.5826 0.0159 0.027 Uiso 1 1 calc R
O1 O 0.7580(3) 0.50139(19) 0.16616(11) 0.0174(4) Uani 1 1 d .
H1 H 0.7771 0.5079 0.2264 0.026 Uiso 1 1 calc R
O4 O 0.2400(3) 0.75953(19) -0.04588(11) 0.0201(4) Uani 1 1 d .
H4 H 0.2374 0.6776 -0.0794 0.030 Uiso 1 1 calc R
C1 C 0.7884(3) 0.7929(3) 0.21487(16) 0.0121(4) Uani 1 1 d .
C2 C 0.8436(3) 0.9442(3) 0.19121(16) 0.0137(5) Uani 1 1 d .
H2A H 0.8640 0.9565 0.1291 0.016 Uiso 1 1 calc R
N2 N 0.3450(3) 1.0229(2) 0.28011(13) 0.0126(4) Uani 1 1 d D
N1 N 0.7788(3) 0.9108(2) 0.36617(13) 0.0128(4) Uani 1 1 d D
C8 C 0.3607(4) 1.1730(3) 0.15661(17) 0.0161(5) Uani 1 1 d .
H8 H 0.3770 1.2710 0.1347 0.019 Uiso 1 1 calc R
C3 C 0.8694(3) 1.0764(3) 0.25566(16) 0.0148(5) Uani 1 1 d .
H3 H 0.9094 1.1785 0.2387 0.018 Uiso 1 1 calc R
C4 C 0.8359(3) 1.0570(3) 0.34479(16) 0.0138(5) Uani 1 1 d .
H4A H 0.8529 1.1457 0.3906 0.017 Uiso 1 1 calc R
C9 C 0.3703(3) 1.1634(3) 0.25237(16) 0.0134(5) Uani 1 1 d .
H9 H 0.3945 1.2547 0.2978 0.016 Uiso 1 1 calc R
C5 C 0.7584(3) 0.7815(3) 0.30582(15) 0.0124(4) Uani 1 1 d .
H5 H 0.7231 0.6815 0.3257 0.015 Uiso 1 1 calc R
C6 C 0.2984(3) 0.8912(3) 0.12223(16) 0.0131(5) Uani 1 1 d .
C10 C 0.3090(3) 0.8894(3) 0.21933(16) 0.0121(4) Uani 1 1 d .
H10 H 0.2907 0.7928 0.2432 0.015 Uiso 1 1 calc R
C7 C 0.3271(4) 1.0379(3) 0.09302(16) 0.0153(5) Uani 1 1 d .
H7 H 0.3233 1.0450 0.0273 0.018 Uiso 1 1 calc R
O3 O 0.2473(3) 0.59494(19) 0.07100(11) 0.0175(4) Uani 1 1 d .
H3A H 0.2422 0.5958 0.1287 0.026 Uiso 1 1 calc R
B2 B 0.2585(4) 0.7384(3) 0.04712(19) 0.0157(5) Uani 1 1 d .
H2B H 0.343(4) 1.018(3) 0.3388(13) 0.019 Uiso 1 1 d D
H1A H 0.761(4) 0.906(3) 0.4229(14) 0.019 Uiso 1 1 d D

loop_
_atom_site_aniso_label
_atom_site_aniso_U_11
_atom_site_aniso_U_22
_atom_site_aniso_U_33
_atom_site_aniso_U_23
_atom_site_aniso_U_13
_atom_site_aniso_U_12
Cd1 0.01265(9) 0.01053(10) 0.01034(10) 0.00442(7) 0.00491(7) 0.00526(7)
Cl1 0.0136(3) 0.0117(3) 0.0112(2) 0.0047(2) 0.0049(2) 0.0050(2)
Cl4 0.0134(3) 0.0112(3) 0.0121(3) 0.0050(2) 0.0049(2) 0.0052(2)
Cl3 0.0215(3) 0.0136(3) 0.0120(3) 0.0055(2) 0.0073(2) 0.0083(2)
Cl2 0.0196(3) 0.0118(3) 0.0150(3) 0.0061(2) 0.0080(2) 0.0074(2)
B1 0.0115(12) 0.0166(13) 0.0132(12) 0.0029(10) 0.0040(10) 0.0046(11)
O2 0.0301(10) 0.0132(8) 0.0134(8) 0.0040(7) 0.0091(7) 0.0085(8)
O1 0.0286(10) 0.0159(8) 0.0099(8) 0.0037(7) 0.0061(7) 0.0099(7)
O4 0.0363(11) 0.0138(9) 0.0133(8) 0.0040(7) 0.0109(8) 0.0093(8)
C1 0.0103(11) 0.0118(11) 0.0136(11) 0.0032(9) 0.0026(9) 0.0032(9)
C2 0.0135(11) 0.0182(12) 0.0121(11) 0.0069(9) 0.0050(9) 0.0070(10)
N2 0.0139(10) 0.0156(10) 0.0104(9) 0.0043(8) 0.0046(8) 0.0065(8)
N1 0.0155(10) 0.0159(10) 0.0095(9) 0.0046(8) 0.0051(8) 0.0069(8)
C8 0.0175(12) 0.0136(11) 0.0196(12) 0.0072(10) 0.0074(10) 0.0055(10)
C3 0.0154(12) 0.0123(11) 0.0182(11) 0.0073(9) 0.0054(9) 0.0049(10)
C4 0.0136(11) 0.0118(11) 0.0170(11) 0.0025(9) 0.0041(9) 0.0058(9)
C9 0.0138(11) 0.0118(11) 0.0156(11) 0.0029(9) 0.0047(9) 0.0051(9)
C5 0.0128(11) 0.0120(11) 0.0132(11) 0.0038(9) 0.0032(9) 0.0053(9)
C6 0.0116(11) 0.0141(11) 0.0145(11) 0.0030(9) 0.0044(9) 0.0045(9)
C10 0.0122(11) 0.0113(11) 0.0152(11) 0.0040(9) 0.0059(9) 0.0052(9)
C7 0.0159(12) 0.0176(12) 0.0146(11) 0.0069(10) 0.0062(9) 0.0063(10)
O3 0.0294(10) 0.0164(8) 0.0101(8) 0.0045(7) 0.0092(7) 0.0090(7)
B2 0.0176(13) 0.0166(14) 0.0152(13) 0.0034(11) 0.0062(11) 0.0075(11)

loop_
_atom_type_symbol
_atom_type_description
_atom_type_scat_dispersion_real
_atom_type_scat_dispersion_imag
_atom_type_scat_source
C C 0.0033 0.0016 'International Tables Vol C Tables 4.2.6.8 and 6.1.1.4'
H H 0.0000 0.0000 'International Tables Vol C Tables 4.2.6.8 and 6.1.1.4'
B B 0.0013 0.0007 'International Tables Vol C Tables 4.2.6.8 and 6.1.1.4'
N N 0.0061 0.0033 'International Tables Vol C Tables 4.2.6.8 and 6.1.1.4'
O O 0.0106 0.0060 'International Tables Vol C Tables 4.2.6.8 and 6.1.1.4'
Cl Cl 0.1484 0.1585 'International Tables Vol C Tables 4.2.6.8 and 6.1.1.4'
Cd Cd -0.8075 1.2024 'International Tables Vol C Tables 4.2.6.8 and 6.1.1.4'

loop_
_geom_angle_atom_site_label_1
_geom_angle_atom_site_label_2
_geom_angle_atom_site_label_3
_geom_angle
_geom_angle_site_symmetry_1
_geom_angle_site_symmetry_3
Cl2 Cd1 Cl3 95.99(3) . .
Cl2 Cd1 Cl4 169.677(19) . .
Cl3 Cd1 Cl4 87.85(3) . .
Cl2 Cd1 Cl1 92.68(2) . 2_566
Cl3 Cd1 Cl1 88.18(3) . 2_566
Cl4 Cd1 Cl1 97.03(2) . 2_566
Cl2 Cd1 Cl4 87.08(2) . 2_666
Cl3 Cd1 Cl4 95.21(3) . 2_666
Cl4 Cd1 Cl4 83.03(2) . 2_666
Cl1 Cd1 Cl4 176.605(16) 2_566 2_666
Cl2 Cd1 Cl1 90.55(3) . .
Cl3 Cd1 Cl1 168.252(19) . .
Cl4 Cd1 Cl1 87.38(2) . .
Cl1 Cd1 Cl1 81.76(3) 2_566 .
Cl4 Cd1 Cl1 94.86(3) 2_666 .
Cd1 Cl1 Cd1 98.24(3) 2_566 .
Cd1 Cl4 Cd1 96.97(2) . 2_666
O2 B1 O1 120.1(2) . .
O2 B1 C1 116.2(2) . .
O1 B1 C1 123.8(2) . .
B1 O2 H2 109.5 . .
B1 O1 H1 109.5 . .
B2 O4 H4 109.5 . .
C5 C1 C2 116.7(2) . .
C5 C1 B1 122.4(2) . .
C2 C1 B1 120.9(2) . .
C3 C2 C1 121.9(2) . .
C3 C2 H2A 119.0 . .
C1 C2 H2A 119.0 . .
C9 N2 C10 123.55(19) . .
C9 N2 H2B 117.1(18) . .
C10 N2 H2B 119.2(18) . .
C5 N1 C4 123.30(19) . .
C5 N1 H1A 121.8(18) . .
C4 N1 H1A 114.9(18) . .
C9 C8 C7 118.9(2) . .
C9 C8 H8 120.5 . .
C7 C8 H8 120.5 . .
C4 C3 C2 118.6(2) . .
C4 C3 H3 120.7 . .
C2 C3 H3 120.7 . .
N1 C4 C3 119.1(2) . .
N1 C4 H4A 120.4 . .
C3 C4 H4A 120.4 . .
N2 C9 C8 118.6(2) . .
N2 C9 H9 120.7 . .
C8 C9 H9 120.7 . .
N1 C5 C1 120.4(2) . .
N1 C5 H5 119.8 . .
C1 C5 H5 119.8 . .
C10 C6 C7 116.0(2) . .
C10 C6 B2 123.2(2) . .
C7 C6 B2 120.8(2) . .
N2 C10 C6 120.7(2) . .
N2 C10 H10 119.7 . .
C6 C10 H10 119.7 . .
C8 C7 C6 122.2(2) . .
C8 C7 H7 118.9 . .
C6 C7 H7 118.9 . .
B2 O3 H3A 109.5 . .
O4 B2 O3 120.2(2) . .
O4 B2 C6 115.3(2) . .
O3 B2 C6 124.5(2) . .

loop_
_geom_bond_atom_site_label_1
_geom_bond_atom_site_label_2
_geom_bond_distance
_geom_bond_site_symmetry_2
Cd1 Cl2 2.5628(7) .
Cd1 Cl3 2.5916(8) .
Cd1 Cl4 2.6476(7) .
Cd1 Cl1 2.6644(9) 2_566
Cd1 Cl4 2.6793(9) 2_666
Cd1 Cl1 2.6900(7) .
Cl1 Cd1 2.6644(9) 2_566
Cl4 Cd1 2.6793(9) 2_666
B1 O2 1.350(3) .
B1 O1 1.361(3) .
B1 C1 1.579(4) .
O2 H2 0.8400 .
O1 H1 0.8400 .
O4 B2 1.352(3) .
O4 H4 0.8400 .
C1 C5 1.383(3) .
C1 C2 1.399(3) .
C2 C3 1.383(3) .
C2 H2A 0.9500 .
N2 C9 1.338(3) .
N2 C10 1.344(3) .
N2 H2B 0.855(16) .
N1 C5 1.341(3) .
N1 C4 1.344(3) .
N1 H1A 0.857(16) .
C8 C9 1.377(3) .
C8 C7 1.381(3) .
C8 H8 0.9500 .
C3 C4 1.375(3) .
C3 H3 0.9500 .
C4 H4A 0.9500 .
C9 H9 0.9500 .
C5 H5 0.9500 .
C6 C10 1.385(3) .
C6 C7 1.397(3) .
C6 B2 1.584(4) .
C10 H10 0.9500 .
C7 H7 0.9500 .
O3 B2 1.355(3) .
O3 H3A 0.8400 .

loop_
_geom_torsion_atom_site_label_1
_geom_torsion_atom_site_label_2
_geom_torsion_atom_site_label_3
_geom_torsion_atom_site_label_4
_geom_torsion
_geom_torsion_site_symmetry_1
_geom_torsion_site_symmetry_4
Cl2 Cd1 Cl1 Cd1 92.62(3) . 2_566
Cl3 Cd1 Cl1 Cd1 -31.36(9) . 2_566
Cl4 Cd1 Cl1 Cd1 -97.49(3) . 2_566
Cl1 Cd1 Cl1 Cd1 0.0 2_566 2_566
Cl4 Cd1 Cl1 Cd1 179.736(16) 2_666 2_566
Cl2 Cd1 Cl4 Cd1 -16.62(10) . 2_666
Cl3 Cd1 Cl4 Cd1 95.52(3) . 2_666
Cl1 Cd1 Cl4 Cd1 -176.580(16) 2_566 2_666
Cl4 Cd1 Cl4 Cd1 0.0 2_666 2_666
Cl1 Cd1 Cl4 Cd1 -95.22(3) . 2_666
O2 B1 C1 C5 167.7(2) . .
O1 B1 C1 C5 -12.9(4) . .
O2 B1 C1 C2 -13.8(3) . .
O1 B1 C1 C2 165.6(2) . .
C5 C1 C2 C3 0.7(3) . .
B1 C1 C2 C3 -177.9(2) . .
C1 C2 C3 C4 -1.1(3) . .
C5 N1 C4 C3 2.1(3) . .
C2 C3 C4 N1 -0.2(3) . .
C10 N2 C9 C8 -0.4(3) . .
C7 C8 C9 N2 -0.5(3) . .
C4 N1 C5 C1 -2.6(3) . .
C2 C1 C5 N1 1.1(3) . .
B1 C1 C5 N1 179.7(2) . .
C9 N2 C10 C6 0.7(3) . .
C7 C6 C10 N2 0.0(3) . .
B2 C6 C10 N2 179.5(2) . .
C9 C8 C7 C6 1.3(3) . .
C10 C6 C7 C8 -1.0(3) . .
B2 C6 C7 C8 179.5(2) . .
C10 C6 B2 O4 176.1(2) . .
C7 C6 B2 O4 -4.5(3) . .
C10 C6 B2 O3 -5.4(4) . .
C7 C6 B2 O3 174.0(2) . .
